data_7024872
loop_
_publ_author_name
'Lopez, Nazario'
'Zhao, Hanhua'
'Prosvirin, Andrey V.'
'Wernsdorfer, Wolfgang'
'Dunbar, Kim R.'

_publ_section_title
;
 A homologous heterospin series of mononuclear lanthanide/TCNQF(4) organic
 radical complexes.
;
_journal_issue 18
_journal_name_full 'Dalton transactions (Cambridge, England : 2003)'
_journal_page_first 4341
_journal_page_last 4352
_journal_paper_doi 10.1039/b922219g
_journal_volume 39
_journal_year 2010
_chemical_formula_sum 'C36 H18 Er F12 N12 O9'
_chemical_formula_weight 1157.88
_chemical_name_common
;Erbium(iii) 2,3,5,6-Tetrafluoro-7,7,8,8-
Tetracyanoquinodimethane'
;
_chemical_name_systematic
;Erbium(III)
2,3,5,6-Tetrafluoro-7,7,8,8-Tetracyanoquinodimethane'
;
_space_group_IT_number 14
_symmetry_cell_setting monoclinic
_symmetry_space_group_name_Hall '-P 2ybc'
_symmetry_space_group_name_H-M 'P 1 21/c 1'
_atom_sites_solution_hydrogens geom
_atom_sites_solution_primary direct
_atom_sites_solution_secondary difmap
_audit_creation_method SHELXL-97
_cell_angle_alpha 90.00
_cell_angle_beta 103.122(8)
_cell_angle_gamma 90.00
_cell_formula_units_Z 4
_cell_length_a 13.651(3)
_cell_length_b 17.646(5)
_cell_length_c 17.024(4)
_cell_measurement_temperature 173(2)
_cell_volume 3993.8(17)
_computing_structure_refinement 'SHELXL-97 (Sheldrick, 1997)'
_computing_structure_solution 'SHELXS-97 (Sheldrick, 1990)'
_diffrn_ambient_temperature 173(2)
_diffrn_measured_fraction_theta_full 0.966
_diffrn_measured_fraction_theta_max 0.966
_diffrn_radiation_monochromator graphite
_diffrn_radiation_source 'fine-focus sealed tube'
_diffrn_radiation_type MoK\a
_diffrn_radiation_wavelength 0.71073
_diffrn_reflns_av_R_equivalents 0.0262
_diffrn_reflns_av_sigmaI/netI 0.0200
_diffrn_reflns_limit_h_max 18
_diffrn_reflns_limit_h_min -18
_diffrn_reflns_limit_k_max 23
_diffrn_reflns_limit_k_min -23
_diffrn_reflns_limit_l_max 19
_diffrn_reflns_limit_l_min -22
_diffrn_reflns_number 40642
_diffrn_reflns_theta_full 28.29
_diffrn_reflns_theta_max 28.29
_diffrn_reflns_theta_min 1.53
_exptl_absorpt_coefficient_mu 2.231
_exptl_absorpt_correction_T_max 0.5947
_exptl_absorpt_correction_T_min 0.4704
_exptl_absorpt_correction_type multi-scan
_exptl_absorpt_process_details 'SADABS, 1996'
_exptl_crystal_density_diffrn 1.926
_exptl_crystal_density_method 'not measured'
_exptl_crystal_F_000 2264
_exptl_crystal_size_max 0.46
_exptl_crystal_size_mid 0.39
_exptl_crystal_size_min 0.26
_refine_diff_density_max 0.859
_refine_diff_density_min -0.596
_refine_diff_density_rms 0.076
_refine_ls_extinction_method none
_refine_ls_goodness_of_fit_ref 1.060
_refine_ls_hydrogen_treatment mixed
_refine_ls_matrix_type full
_refine_ls_number_parameters 672
_refine_ls_number_reflns 9597
_refine_ls_number_restraints 0
_refine_ls_restrained_S_all 1.060
_refine_ls_R_factor_all 0.0215
_refine_ls_R_factor_gt 0.0202
_refine_ls_shift/su_max 0.003
_refine_ls_shift/su_mean 0.000
_refine_ls_structure_factor_coef Fsqd
_refine_ls_weighting_details 'calc w=1/[\s^2^(Fo^2^)+(0.0228P)^2^+4.3379P] where P=(Fo^2^+2Fc^2^)/3'
_refine_ls_weighting_scheme calc
_refine_ls_wR_factor_gt 0.0514
_refine_ls_wR_factor_ref 0.0519
_reflns_number_gt 9136
_reflns_number_total 9597
_reflns_threshold_expression >2sigma(I)
_cod_data_source_file b922219g.txt
_cod_data_source_block g:\nazari~1\nazari~1\crysta~1\nl088e~1\platon
_cod_original_sg_symbol_H-M P21/c
_cod_database_code 7024872

loop_
_symmetry_equiv_pos_as_xyz
'x, y, z'
'-x, y+1/2, -z+1/2'
'-x, -y, -z'
'x, -y-1/2, z-1/2'

loop_
_atom_site_label
_atom_site_type_symbol
_atom_site_fract_x
_atom_site_fract_y
_atom_site_fract_z
_atom_site_U_iso_or_equiv
_atom_site_adp_type
_atom_site_occupancy
_atom_site_symmetry_multiplicity
_atom_site_calc_flag
Er1 Er -0.698182(6) 0.409124(4) -0.935615(5) 0.01125(3) Uani 1 1 d
F1 F -0.70586(9) 0.15939(6) -1.00162(7) 0.0199(2) Uani 1 1 d
F2 F -0.56260(9) -0.00854(7) -0.78847(7) 0.0193(2) Uani 1 1 d
F3 F -0.69391(9) 0.05437(7) -1.10634(7) 0.0215(2) Uani 1 1 d
F4 F -0.54497(9) -0.11274(7) -0.89460(7) 0.0220(2) Uani 1 1 d
F5 F -1.02422(9) 0.30966(7) -1.09416(7) 0.0201(2) Uani 1 1 d
F6 F -0.95476(8) 0.12321(6) -1.27410(7) 0.0171(2) Uani 1 1 d
F7 F -1.21768(8) 0.29003(7) -1.15039(7) 0.0200(2) Uani 1 1 d
F8 F -1.14799(9) 0.10073(6) -1.32825(7) 0.0180(2) Uani 1 1 d
F9 F -0.06452(9) 0.52723(7) -0.36498(7) 0.0206(2) Uani 1 1 d
F10 F -0.22454(9) 0.36251(6) -0.57630(7) 0.0198(2) Uani 1 1 d
F11 F -0.05060(9) 0.63131(6) -0.47152(7) 0.0191(2) Uani 1 1 d
F12 F -0.21075(9) 0.46698(6) -0.68227(7) 0.0190(2) Uani 1 1 d
O1 O -0.74522(12) 0.47204(9) -1.05683(9) 0.0186(3) Uani 1 1 d
O2 O -0.85389(11) 0.39653(9) -0.90841(9) 0.0199(3) Uani 1 1 d
O3 O -0.75151(12) 0.52744(9) -0.89853(11) 0.0226(3) Uani 1 1 d
O4 O -0.62890(12) 0.41418(9) -0.79831(9) 0.0211(3) Uani 1 1 d
O5 O -0.56607(11) 0.49575(9) -0.92746(9) 0.0191(3) Uani 1 1 d
O6 O -0.58542(11) 0.35405(8) -1.00279(9) 0.0174(3) Uani 1 1 d
N1 N -0.67161(13) 0.27898(9) -0.87825(10) 0.0175(3) Uani 1 1 d
N2 N -0.61456(13) 0.12065(10) -0.67894(10) 0.0219(4) Uani 1 1 d
N3 N -0.64618(14) -0.06480(10) -1.21857(11) 0.0239(4) Uani 1 1 d
N4 N -0.54357(15) -0.22607(11) -1.03693(12) 0.0286(4) Uani 1 1 d
N5 N -0.79653(12) 0.32053(9) -1.03558(10) 0.0159(3) Uani 1 1 d
N6 N -0.73352(13) 0.18183(10) -1.21671(10) 0.0209(3) Uani 1 1 d
N7 N -1.43829(14) 0.25843(11) -1.22942(12) 0.0283(4) Uani 1 1 d
N8 N -1.37323(13) 0.08476(10) -1.38239(12) 0.0238(4) Uani 1 1 d
N9 N -0.10402(16) 0.40328(11) -0.25479(12) 0.0285(4) Uani 1 1 d
N10 N -0.19991(16) 0.24198(11) -0.44580(12) 0.0301(4) Uani 1 1 d
N11 N -0.06852(14) 0.74942(10) -0.60718(11) 0.0236(4) Uani 1 1 d
N12 N -0.14976(14) 0.58250(10) -0.79251(11) 0.0227(4) Uani 1 1 d
C1 C -0.65812(14) 0.21705(11) -0.85748(11) 0.0151(4) Uani 1 1 d
C2 C -0.62353(14) 0.12832(11) -0.74711(12) 0.0167(4) Uani 1 1 d
C3 C -0.64033(14) 0.14055(11) -0.83220(11) 0.0149(3) Uani 1 1 d
C4 C -0.63228(14) 0.08252(10) -0.88855(11) 0.0140(3) Uani 1 1 d
C5 C -0.66353(15) 0.09309(10) -0.97324(12) 0.0154(4) Uani 1 1 d
C6 C -0.59376(14) 0.00867(11) -0.86702(11) 0.0155(4) Uani 1 1 d
C7 C -0.65727(14) 0.03839(11) -1.02793(11) 0.0154(3) Uani 1 1 d
C8 C -0.58549(14) -0.04571(10) -0.92210(12) 0.0156(3) Uani 1 1 d
C9 C -0.61763(14) -0.03493(10) -1.00700(11) 0.0150(3) Uani 1 1 d
C10 C -0.61244(15) -0.09100(10) -1.06564(12) 0.0167(4) Uani 1 1 d
C11 C -0.63277(15) -0.07502(11) -1.15006(12) 0.0181(4) Uani 1 1 d
C12 C -0.57400(15) -0.16539(12) -1.04653(12) 0.0196(4) Uani 1 1 d
C13 C -0.83537(14) 0.28280(11) -1.08877(11) 0.0150(3) Uani 1 1 d
C14 C -0.79918(14) 0.20358(11) -1.19066(11) 0.0160(4) Uani 1 1 d
C15 C -0.87462(14) 0.23442(10) -1.15502(11) 0.0144(3) Uani 1 1 d
C16 C -0.97901(14) 0.22036(10) -1.18358(11) 0.0138(3) Uani 1 1 d
C17 C -1.05376(14) 0.25870(10) -1.15339(11) 0.0147(3) Uani 1 1 d
C18 C -1.01887(14) 0.16634(10) -1.24415(11) 0.0142(3) Uani 1 1 d
C19 C -1.15415(14) 0.24821(10) -1.18233(11) 0.0150(3) Uani 1 1 d
C20 C -1.11921(14) 0.15491(10) -1.27225(11) 0.0146(3) Uani 1 1 d
C21 C -1.19410(14) 0.19596(10) -1.24477(11) 0.0140(3) Uani 1 1 d
C22 C -1.29874(14) 0.18478(11) -1.27543(11) 0.0158(4) Uani 1 1 d
C23 C -1.37439(15) 0.22629(11) -1.24879(12) 0.0193(4) Uani 1 1 d
C24 C -1.33765(14) 0.12937(11) -1.33497(12) 0.0175(4) Uani 1 1 d
C25 C -0.12548(15) 0.39422(12) -0.32317(13) 0.0204(4) Uani 1 1 d
C26 C -0.18000(16) 0.30452(12) -0.43057(12) 0.0206(4) Uani 1 1 d
C27 C -0.15314(15) 0.38109(11) -0.40782(12) 0.0180(4) Uani 1 1 d
C28 C -0.14503(14) 0.43826(11) -0.46440(11) 0.0153(3) Uani 1 1 d
C29 C -0.10263(14) 0.51115(11) -0.44320(11) 0.0153(3) Uani 1 1 d
C30 C -0.17900(14) 0.42812(11) -0.54881(12) 0.0151(3) Uani 1 1 d
C31 C -0.09574(14) 0.56555(11) -0.49853(11) 0.0151(3) Uani 1 1 d
C32 C -0.17192(14) 0.48236(11) -0.60408(11) 0.0150(3) Uani 1 1 d
C33 C -0.12992(13) 0.55497(10) -0.58302(11) 0.0141(3) Uani 1 1 d
C34 C -0.12343(14) 0.61133(11) -0.64083(11) 0.0156(3) Uani 1 1 d
C35 C -0.09219(14) 0.68720(11) -0.62007(11) 0.0174(4) Uani 1 1 d
C36 C -0.13933(15) 0.59435(11) -0.72468(12) 0.0172(4) Uani 1 1 d
H1A H -0.777(2) 0.4525(19) -1.094(2) 0.037(8) Uiso 1 1 d
H2A H -0.882(2) 0.3559(19) -0.9042(18) 0.039(8) Uiso 1 1 d
H3A H -0.789(2) 0.5551(17) -0.9296(17) 0.027(7) Uiso 1 1 d
H4A H -0.651(2) 0.3872(19) -0.769(2) 0.042(9) Uiso 1 1 d
H5A H -0.506(2) 0.4820(17) -0.9207(17) 0.033(7) Uiso 1 1 d
H6A H -0.589(2) 0.3612(17) -1.0470(18) 0.029(8) Uiso 1 1 d
H1B H -0.710(2) 0.5021(18) -1.0658(17) 0.032(8) Uiso 1 1 d
H2B H -0.888(3) 0.431(2) -0.898(2) 0.045(9) Uiso 1 1 d
H4B H -0.622(3) 0.456(2) -0.776(2) 0.052(10) Uiso 1 1 d
H5B H -0.570(2) 0.5398(17) -0.9211(17) 0.028(7) Uiso 1 1 d
H6B H -0.545(2) 0.3190(18) -0.9862(18) 0.038(8) Uiso 1 1 d
O1S O -0.39736(12) 0.14733(9) -0.58066(10) 0.0288(3) Uiso 1 1 d
O2S O -0.10529(12) 0.09657(9) -0.49131(10) 0.0249(3) Uiso 1 1 d
O3S O -0.01431(11) 0.01357(9) -0.60294(10) 0.0225(3) Uiso 1 1 d
H3SB H -0.021(3) 0.049(2) -0.571(2) 0.061(10) Uiso 1 1 d
H3SA H -0.035(3) 0.034(2) -0.646(2) 0.055(10) Uiso 1 1 d
H3B H -0.733(4) 0.553(3) -0.862(3) 0.12(2) Uiso 1 1 d

loop_
_atom_site_aniso_label
_atom_site_aniso_U_11
_atom_site_aniso_U_22
_atom_site_aniso_U_33
_atom_site_aniso_U_23
_atom_site_aniso_U_13
_atom_site_aniso_U_12
Er1 0.01204(5) 0.01026(5) 0.01141(5) -0.00097(3) 0.00258(3) -0.00025(3)
F1 0.0299(6) 0.0128(5) 0.0150(5) 0.0026(4) 0.0010(4) 0.0069(4)
F2 0.0246(6) 0.0183(6) 0.0134(5) 0.0044(4) 0.0007(4) 0.0035(4)
F3 0.0330(7) 0.0173(6) 0.0129(5) 0.0023(4) 0.0022(5) 0.0062(5)
F4 0.0300(6) 0.0135(5) 0.0211(6) 0.0042(5) 0.0029(5) 0.0080(5)
F5 0.0196(6) 0.0202(6) 0.0192(6) -0.0108(5) 0.0021(4) -0.0003(4)
F6 0.0176(5) 0.0172(6) 0.0179(5) -0.0048(4) 0.0070(4) 0.0009(4)
F7 0.0178(5) 0.0203(6) 0.0227(6) -0.0080(5) 0.0061(4) 0.0026(4)
F8 0.0185(6) 0.0173(6) 0.0180(6) -0.0080(4) 0.0037(4) -0.0024(4)
F9 0.0269(6) 0.0222(6) 0.0116(5) -0.0011(4) 0.0020(4) -0.0032(5)
F10 0.0277(6) 0.0130(5) 0.0186(6) -0.0027(4) 0.0055(5) -0.0039(4)
F11 0.0232(6) 0.0157(6) 0.0178(5) -0.0033(4) 0.0031(4) -0.0049(4)
F12 0.0270(6) 0.0171(6) 0.0123(5) -0.0022(4) 0.0032(4) -0.0034(4)
O1 0.0205(7) 0.0167(7) 0.0171(7) 0.0029(6) 0.0012(6) -0.0041(6)
O2 0.0191(7) 0.0151(7) 0.0283(8) -0.0027(6) 0.0115(6) -0.0016(6)
O3 0.0193(7) 0.0164(7) 0.0312(8) -0.0078(6) 0.0034(6) 0.0015(6)
O4 0.0287(8) 0.0201(8) 0.0140(7) -0.0023(6) 0.0036(6) -0.0093(6)
O5 0.0164(7) 0.0130(7) 0.0273(8) -0.0006(6) 0.0038(6) -0.0014(5)
O6 0.0193(7) 0.0176(7) 0.0166(7) 0.0007(6) 0.0065(5) 0.0044(5)
N1 0.0229(8) 0.0157(8) 0.0135(7) -0.0009(6) 0.0036(6) 0.0008(6)
N2 0.0240(9) 0.0232(9) 0.0179(8) 0.0001(7) 0.0037(7) -0.0041(7)
N3 0.0320(10) 0.0192(9) 0.0219(9) 0.0001(7) 0.0093(7) 0.0017(7)
N4 0.0360(11) 0.0200(9) 0.0281(10) -0.0005(7) 0.0035(8) 0.0084(8)
N5 0.0156(7) 0.0164(8) 0.0156(7) -0.0012(6) 0.0037(6) -0.0007(6)
N6 0.0215(8) 0.0233(9) 0.0191(8) 0.0002(7) 0.0071(7) 0.0011(7)
N7 0.0207(9) 0.0296(10) 0.0338(10) -0.0094(8) 0.0048(8) 0.0023(7)
N8 0.0166(8) 0.0248(9) 0.0288(10) -0.0076(7) 0.0024(7) 0.0002(7)
N9 0.0359(11) 0.0288(10) 0.0192(9) 0.0045(7) 0.0027(8) -0.0040(8)
N10 0.0454(12) 0.0185(10) 0.0289(10) 0.0031(7) 0.0138(9) 0.0013(8)
N11 0.0275(9) 0.0185(9) 0.0255(9) 0.0015(7) 0.0074(7) 0.0005(7)
N12 0.0277(9) 0.0223(9) 0.0174(9) 0.0022(7) 0.0038(7) -0.0016(7)
C1 0.0162(8) 0.0181(9) 0.0114(8) -0.0034(7) 0.0039(6) -0.0017(7)
C2 0.0175(9) 0.0129(9) 0.0192(9) 0.0003(7) 0.0034(7) -0.0022(7)
C3 0.0165(9) 0.0137(9) 0.0141(8) 0.0012(7) 0.0024(7) -0.0008(6)
C4 0.0136(8) 0.0135(8) 0.0148(9) 0.0006(7) 0.0031(7) -0.0015(6)
C5 0.0174(9) 0.0116(9) 0.0168(9) 0.0034(7) 0.0029(7) 0.0021(6)
C6 0.0159(8) 0.0164(9) 0.0131(8) 0.0039(7) 0.0010(6) -0.0008(7)
C7 0.0171(9) 0.0157(9) 0.0130(8) 0.0028(7) 0.0026(7) 0.0013(7)
C8 0.0154(8) 0.0118(8) 0.0192(9) 0.0040(7) 0.0034(7) 0.0025(6)
C9 0.0136(8) 0.0133(9) 0.0184(9) 0.0008(7) 0.0044(7) 0.0002(6)
C10 0.0181(9) 0.0142(9) 0.0185(9) 0.0002(7) 0.0058(7) 0.0006(7)
C11 0.0186(9) 0.0128(8) 0.0242(10) -0.0018(7) 0.0073(7) 0.0003(7)
C12 0.0202(9) 0.0201(10) 0.0185(9) -0.0018(7) 0.0043(7) 0.0021(7)
C13 0.0154(8) 0.0144(9) 0.0158(8) 0.0026(7) 0.0046(7) 0.0012(7)
C14 0.0194(9) 0.0148(9) 0.0124(8) 0.0000(7) 0.0007(7) -0.0024(7)
C15 0.0170(9) 0.0132(8) 0.0131(8) -0.0007(7) 0.0036(7) -0.0003(7)
C16 0.0167(9) 0.0122(8) 0.0122(8) 0.0007(6) 0.0025(6) -0.0003(6)
C17 0.0194(9) 0.0118(8) 0.0131(8) -0.0023(7) 0.0042(7) -0.0003(7)
C18 0.0183(9) 0.0122(8) 0.0137(8) -0.0005(7) 0.0066(7) 0.0013(6)
C19 0.0191(9) 0.0121(8) 0.0150(8) -0.0007(7) 0.0065(7) 0.0017(6)
C20 0.0203(9) 0.0118(8) 0.0118(8) -0.0025(7) 0.0036(7) -0.0017(7)
C21 0.0162(8) 0.0131(8) 0.0129(8) 0.0007(7) 0.0035(6) -0.0007(6)
C22 0.0173(9) 0.0139(9) 0.0157(8) -0.0024(7) 0.0029(7) -0.0003(7)
C23 0.0195(9) 0.0182(9) 0.0188(9) -0.0030(7) 0.0012(7) -0.0019(7)
C24 0.0143(8) 0.0186(9) 0.0191(9) -0.0002(7) 0.0028(7) 0.0016(7)
C25 0.0201(10) 0.0194(9) 0.0219(10) 0.0051(8) 0.0049(8) 0.0004(7)
C26 0.0255(10) 0.0196(10) 0.0180(9) 0.0054(8) 0.0077(7) 0.0033(8)
C27 0.0208(9) 0.0165(9) 0.0168(9) 0.0025(7) 0.0047(7) 0.0020(7)
C28 0.0149(8) 0.0148(9) 0.0166(9) 0.0015(7) 0.0044(7) 0.0031(7)
C29 0.0164(8) 0.0178(9) 0.0111(8) -0.0014(7) 0.0020(6) 0.0011(7)
C30 0.0163(9) 0.0115(8) 0.0177(9) -0.0021(7) 0.0045(7) 0.0003(7)
C31 0.0144(8) 0.0138(9) 0.0171(9) -0.0027(7) 0.0034(7) -0.0002(6)
C32 0.0168(9) 0.0152(9) 0.0129(8) -0.0019(7) 0.0029(7) 0.0008(7)
C33 0.0137(8) 0.0138(9) 0.0150(8) -0.0004(7) 0.0035(6) 0.0009(6)
C34 0.0163(9) 0.0149(9) 0.0157(9) 0.0002(7) 0.0038(7) 0.0016(7)
C35 0.0174(9) 0.0187(10) 0.0168(9) 0.0035(7) 0.0056(7) 0.0017(7)
C36 0.0179(9) 0.0156(9) 0.0182(9) 0.0043(7) 0.0046(7) 0.0000(7)

loop_
_atom_type_symbol
_atom_type_description
_atom_type_scat_dispersion_real
_atom_type_scat_dispersion_imag
_atom_type_scat_source
C C 0.0033 0.0016 'International Tables Vol C Tables 4.2.6.8 and 6.1.1.4'
Er Er -0.2586 4.9576 'International Tables Vol C Tables 4.2.6.8 and 6.1.1.4'
F F 0.0171 0.0103 'International Tables Vol C Tables 4.2.6.8 and 6.1.1.4'
N N 0.0061 0.0033 'International Tables Vol C Tables 4.2.6.8 and 6.1.1.4'
O O 0.0106 0.0060 'International Tables Vol C Tables 4.2.6.8 and 6.1.1.4'
H H 0.0000 0.0000 'International Tables Vol C Tables 4.2.6.8 and 6.1.1.4'

loop_
_geom_angle_atom_site_label_1
_geom_angle_atom_site_label_2
_geom_angle_atom_site_label_3
_geom_angle
O2 Er1 O1 98.37(6)
O2 Er1 O4 89.12(6)
O1 Er1 O4 148.54(6)
O2 Er1 O6 143.85(5)
O1 Er1 O6 80.91(6)
O4 Er1 O6 110.36(6)
O2 Er1 O5 142.13(6)
O1 Er1 O5 78.05(6)
O4 Er1 O5 77.45(5)
O6 Er1 O5 73.48(6)
O2 Er1 O3 70.87(6)
O1 Er1 O3 76.79(6)
O4 Er1 O3 76.97(6)
O6 Er1 O3 141.66(5)
O5 Er1 O3 71.64(6)
O2 Er1 N5 72.14(6)
O1 Er1 N5 71.97(6)
O4 Er1 N5 138.86(6)
O6 Er1 N5 73.38(5)
O5 Er1 N5 138.06(5)
O3 Er1 N5 126.55(6)
O2 Er1 N1 83.70(6)
O1 Er1 N1 141.49(5)
O4 Er1 N1 69.50(6)
O6 Er1 N1 75.76(6)
O5 Er1 N1 122.46(6)
O3 Er1 N1 137.93(6)
N5 Er1 N1 72.22(6)
Er1 O1 H1A 121(2)
Er1 O1 H1B 118(2)
H1A O1 H1B 115(3)
Er1 O2 H2A 125(2)
Er1 O2 H2B 125(2)
H2A O2 H2B 110(3)
Er1 O3 H3A 123(2)
Er1 O3 H3B 133(4)
H3A O3 H3B 103(4)
Er1 O4 H4A 119(2)
Er1 O4 H4B 119(2)
H4A O4 H4B 105(3)
Er1 O5 H5A 122(2)
Er1 O5 H5B 125(2)
H5A O5 H5B 112(3)
Er1 O6 H6A 121(2)
Er1 O6 H6B 127(2)
H6A O6 H6B 111(3)
C1 N1 Er1 174.64(15)
C13 N5 Er1 171.30(15)
N1 C1 C3 179.3(2)
N2 C2 C3 176.4(2)
C1 C3 C4 120.87(17)
C1 C3 C2 115.28(16)
C4 C3 C2 123.67(17)
C5 C4 C6 112.98(16)
C5 C4 C3 122.55(17)
C6 C4 C3 124.46(17)
F1 C5 C7 117.45(17)
F1 C5 C4 118.97(16)
C7 C5 C4 123.50(17)
F2 C6 C8 117.93(17)
F2 C6 C4 118.63(17)
C8 C6 C4 123.44(17)
F3 C7 C5 117.69(16)
F3 C7 C9 118.43(17)
C5 C7 C9 123.85(17)
F4 C8 C6 118.12(17)
F4 C8 C9 118.58(17)
C6 C8 C9 123.29(17)
C7 C9 C10 122.50(17)
C7 C9 C8 112.91(17)
C10 C9 C8 124.58(17)
C9 C10 C12 123.85(18)
C9 C10 C11 122.74(17)
C12 C10 C11 112.91(17)
N3 C11 C10 176.8(2)
N4 C12 C10 175.1(2)
N5 C13 C15 174.9(2)
N6 C14 C15 175.5(2)
C14 C15 C13 113.04(16)
C14 C15 C16 123.84(17)
C13 C15 C16 123.10(17)
C17 C16 C18 113.33(16)
C17 C16 C15 122.88(17)
C18 C16 C15 123.78(17)
F5 C17 C19 118.00(16)
F5 C17 C16 118.33(16)
C19 C17 C16 123.65(17)
F6 C18 C20 118.24(16)
F6 C18 C16 118.72(16)
C20 C18 C16 123.02(17)
F7 C19 C17 117.94(16)
F7 C19 C21 119.08(16)
C17 C19 C21 122.97(17)
F8 C20 C18 117.64(16)
F8 C20 C21 118.77(16)
C18 C20 C21 123.58(17)
C20 C21 C19 113.34(16)
C20 C21 C22 123.32(17)
C19 C21 C22 123.33(17)
C21 C22 C23 123.68(17)
C21 C22 C24 122.68(17)
C23 C22 C24 113.63(17)
N7 C23 C22 177.4(2)
N8 C24 C22 177.0(2)
N9 C25 C27 178.5(2)
N10 C26 C27 177.3(2)
C28 C27 C25 121.92(18)
C28 C27 C26 122.92(18)
C25 C27 C26 114.88(18)
C27 C28 C30 122.77(18)
C27 C28 C29 124.15(18)
C30 C28 C29 113.07(17)
F9 C29 C31 117.62(17)
F9 C29 C28 119.04(16)
C31 C29 C28 123.32(17)
F10 C30 C32 117.65(17)
F10 C30 C28 118.67(17)
C32 C30 C28 123.63(18)
F11 C31 C29 118.00(16)
F11 C31 C33 118.65(17)
C29 C31 C33 123.29(17)
F12 C32 C30 117.96(17)
F12 C32 C33 118.65(16)
C30 C32 C33 123.33(17)
C34 C33 C32 123.03(17)
C34 C33 C31 123.61(17)
C32 C33 C31 113.36(17)
C33 C34 C35 123.36(17)
C33 C34 C36 121.92(17)
C35 C34 C36 114.49(17)
N11 C35 C34 176.7(2)
N12 C36 C34 177.7(2)
H3SB O3S H3SA 101(3)

loop_
_geom_bond_atom_site_label_1
_geom_bond_atom_site_label_2
_geom_bond_distance
Er1 O2 2.2867(15)
Er1 O1 2.3026(15)
Er1 O4 2.3156(16)
Er1 O6 2.3283(14)
Er1 O5 2.3441(15)
Er1 O3 2.3444(16)
Er1 N5 2.4709(17)
Er1 N1 2.4897(18)
F1 C5 1.345(2)
F2 C6 1.343(2)
F3 C7 1.345(2)
F4 C8 1.344(2)
F5 C17 1.343(2)
F6 C18 1.345(2)
F7 C19 1.344(2)
F8 C20 1.344(2)
F9 C29 1.345(2)
F10 C30 1.347(2)
F11 C31 1.345(2)
F12 C32 1.344(2)
O1 H1A 0.76(3)
O1 H1B 0.75(3)
O2 H2A 0.82(3)
O2 H2B 0.81(4)
O3 H3A 0.81(3)
O3 H3B 0.76(6)
O4 H4A 0.79(3)
O4 H4B 0.83(4)
O5 H5A 0.83(3)
O5 H5B 0.79(3)
O6 H6A 0.75(3)
O6 H6B 0.84(3)
N1 C1 1.150(3)
N2 C2 1.147(3)
N3 C11 1.153(3)
N4 C12 1.147(3)
N5 C13 1.152(3)
N6 C14 1.152(3)
N7 C23 1.150(3)
N8 C24 1.153(3)
N9 C25 1.145(3)
N10 C26 1.152(3)
N11 C35 1.151(3)
N12 C36 1.150(3)
C1 C3 1.421(3)
C2 C3 1.431(3)
C3 C4 1.424(3)
C4 C5 1.420(3)
C4 C6 1.422(3)
C5 C7 1.357(3)
C6 C8 1.364(3)
C7 C9 1.416(3)
C8 C9 1.425(3)
C9 C10 1.419(3)
C10 C12 1.424(3)
C10 C11 1.429(3)
C13 C15 1.419(3)
C14 C15 1.417(3)
C15 C16 1.419(3)
C16 C17 1.415(3)
C16 C18 1.419(3)
C17 C19 1.359(3)
C18 C20 1.360(3)
C19 C21 1.419(3)
C20 C21 1.416(3)
C21 C22 1.419(3)
C22 C23 1.422(3)
C22 C24 1.422(3)
C25 C27 1.423(3)
C26 C27 1.430(3)
C27 C28 1.417(3)
C28 C30 1.418(3)
C28 C29 1.423(3)
C29 C31 1.363(3)
C30 C32 1.361(3)
C31 C33 1.420(3)
C32 C33 1.416(3)
C33 C34 1.416(3)
C34 C35 1.425(3)
C34 C36 1.426(3)
O3S H3SB 0.85(4)
O3S H3SA 0.81(4)
